data_4515292
loop_
_publ_author_name
'Dopilka, Andrew'
'Zhao, Ran'
'Weller, J. Mark'
'Bobev, Svilen'
'Peng, Xihong'
'Chan, Candace K.'

_publ_section_title
;
 Experimental and Computational Study of the Lithiation of
 Ba<sub>8</sub>Al <sub>y</sub>Ge<sub>46- y</sub> Based Type I Germanium
 Clathrates.
;
_journal_issue 44
_journal_name_full 'ACS applied materials &amp; interfaces'
_journal_page_first 37981
_journal_page_last 37993
_journal_paper_doi 10.1021/acsami.8b11509
_journal_volume 10
_journal_year 2018
_chemical_formula_sum 'Al11.4 Ba8 Ge34.6'
_chemical_formula_weight 3903.39
_space_group_IT_number 223
_space_group_name_Hall '-P 4n 2 3'
_space_group_name_H-M_alt 'P m -3 n'
_symmetry_cell_setting cubic
_symmetry_space_group_name_H-M 'P m -3 n'
_atom_sites_solution_primary direct
_atom_sites_solution_secondary difmap
_audit_creation_method SHELXL-97
_cell_angle_alpha 90.00
_cell_angle_beta 90.00
_cell_angle_gamma 90.00
_cell_formula_units_Z 1
_cell_length_a 10.8008(5)
_cell_length_b 10.8008(5)
_cell_length_c 10.8008(5)
_cell_measurement_reflns_used 841
_cell_measurement_temperature 200(2)
_cell_measurement_theta_max 27.58
_cell_measurement_theta_min 2.67
_cell_volume 1259.99(10)
_computing_cell_refinement 'Bruker SMART'
_computing_data_collection 'Bruker SMART'
_computing_data_reduction 'Bruker SAINT'
_computing_molecular_graphics 'Bruker SHELXTL'
_computing_publication_material 'Bruker SHELXTL'
_computing_structure_refinement 'SHELXL-97 (Sheldrick, 1997)'
_computing_structure_solution 'SHELXS-97 (Sheldrick, 1990)'
_diffrn_ambient_temperature 200(2)
_diffrn_measured_fraction_theta_full 1.000
_diffrn_measured_fraction_theta_max 1.000
_diffrn_measurement_device_type 'CCD area detector'
_diffrn_measurement_method 'phi and omega scans'
_diffrn_radiation_monochromator graphite
_diffrn_radiation_source 'fine-focus sealed tube'
_diffrn_radiation_type MoK\a
_diffrn_radiation_wavelength 0.71073
_diffrn_reflns_av_R_equivalents 0.0580
_diffrn_reflns_av_sigmaI/netI 0.0220
_diffrn_reflns_limit_h_max 7
_diffrn_reflns_limit_h_min -12
_diffrn_reflns_limit_k_max 15
_diffrn_reflns_limit_k_min -14
_diffrn_reflns_limit_l_max 15
_diffrn_reflns_limit_l_min -8
_diffrn_reflns_number 4985
_diffrn_reflns_theta_full 29.57
_diffrn_reflns_theta_max 29.57
_diffrn_reflns_theta_min 2.67
_exptl_absorpt_coefficient_mu 26.483
_exptl_absorpt_correction_T_max 0.3510
_exptl_absorpt_correction_T_min 0.1751
_exptl_absorpt_correction_type multi-scan
_exptl_absorpt_process_details SADBAS
_exptl_crystal_colour black
_exptl_crystal_density_diffrn 5.144
_exptl_crystal_density_method 'not measured'
_exptl_crystal_description block
_exptl_crystal_F_000 1697
_exptl_crystal_size_max 0.10
_exptl_crystal_size_mid 0.06
_exptl_crystal_size_min 0.05
_refine_diff_density_max 0.813
_refine_diff_density_min -0.866
_refine_diff_density_rms 0.166
_refine_ls_extinction_method none
_refine_ls_goodness_of_fit_ref 1.133
_refine_ls_matrix_type full
_refine_ls_number_parameters 18
_refine_ls_number_reflns 345
_refine_ls_number_restraints 0
_refine_ls_restrained_S_all 1.133
_refine_ls_R_factor_all 0.0311
_refine_ls_R_factor_gt 0.0256
_refine_ls_shift/su_max 0.000
_refine_ls_shift/su_mean 0.000
_refine_ls_structure_factor_coef Fsqd
_refine_ls_weighting_details 'calc w=1/[\s^2^(Fo^2^)+(0.0153P)^2^+11.4388P] where P=(Fo^2^+2Fc^2^)/3'
_refine_ls_weighting_scheme calc
_refine_ls_wR_factor_gt 0.0521
_refine_ls_wR_factor_ref 0.0535
_reflns_number_gt 301
_reflns_number_total 345
_reflns_threshold_expression >2sigma(I)
_cod_data_source_file am8b11509_si_005.cif
_cod_data_source_block Al8
_cod_depositor_comments
;
The following automatic conversions were performed:

data item '_symmetry_cell_setting' value 'Cubic' was changed to
'cubic' in accordance with the
/home/data/users/saulius/crontab/automatic-downloads/current/ACS/lib/dictionaries/cif_core.dic
dictionary named 'cif_core.dic' version 2.4.2 last updated on
2011-04-26.

Automatic conversion script
Id: cif_fix_values 6909 2019-04-08 15:41:33Z antanas 
;
_cod_original_sg_symbol_H-M Pm-3n
_cod_original_formula_sum 'Al11.40 Ba8 Ge34.60'
_cod_database_code 4515292

loop_
_symmetry_equiv_pos_as_xyz
'x, y, z'
'-x, -y, z'
'-x, y, -z'
'x, -y, -z'
'z, x, y'
'z, -x, -y'
'-z, -x, y'
'-z, x, -y'
'y, z, x'
'-y, z, -x'
'y, -z, -x'
'-y, -z, x'
'y+1/2, x+1/2, -z+1/2'
'-y+1/2, -x+1/2, -z+1/2'
'y+1/2, -x+1/2, z+1/2'
'-y+1/2, x+1/2, z+1/2'
'x+1/2, z+1/2, -y+1/2'
'-x+1/2, z+1/2, y+1/2'
'-x+1/2, -z+1/2, -y+1/2'
'x+1/2, -z+1/2, y+1/2'
'z+1/2, y+1/2, -x+1/2'
'z+1/2, -y+1/2, x+1/2'
'-z+1/2, y+1/2, x+1/2'
'-z+1/2, -y+1/2, -x+1/2'
'-x, -y, -z'
'x, y, -z'
'x, -y, z'
'-x, y, z'
'-z, -x, -y'
'-z, x, y'
'z, x, -y'
'z, -x, y'
'-y, -z, -x'
'y, -z, x'
'-y, z, x'
'y, z, -x'
'-y-1/2, -x-1/2, z-1/2'
'y-1/2, x-1/2, z-1/2'
'-y-1/2, x-1/2, -z-1/2'
'y-1/2, -x-1/2, -z-1/2'
'-x-1/2, -z-1/2, y-1/2'
'x-1/2, -z-1/2, -y-1/2'
'x-1/2, z-1/2, y-1/2'
'-x-1/2, z-1/2, -y-1/2'
'-z-1/2, -y-1/2, x-1/2'
'-z-1/2, y-1/2, -x-1/2'
'z-1/2, -y-1/2, -x-1/2'
'z-1/2, y-1/2, x-1/2'

loop_
_atom_site_label
_atom_site_type_symbol
_atom_site_fract_x
_atom_site_fract_y
_atom_site_fract_z
_atom_site_U_iso_or_equiv
_atom_site_adp_type
_atom_site_occupancy
_atom_site_symmetry_multiplicity
_atom_site_calc_flag
_atom_site_refinement_flags
Ba1 Ba 0.0000 0.5000 0.2500 0.0258(3) Uani 1 8 d S
Ba2 Ba 0.0000 0.0000 0.0000 0.0112(3) Uani 1 24 d S
Ge1 Ge 0.11703(7) 0.30867(7) 0.0000 0.0127(2) Uani 0.979(8) 2 d SP
Al1 Al 0.11703(7) 0.30867(7) 0.0000 0.0127(2) Uani 0.021(8) 2 d SP
Ge2 Ge 0.18423(6) 0.18423(6) 0.18423(6) 0.0113(3) Uani 0.686(8) 3 d SP
Al2 Al 0.18423(6) 0.18423(6) 0.18423(6) 0.0113(3) Uani 0.314(8) 3 d SP
Al3 Al 0.2500 0.5000 0.0000 0.0085(12) Uani 0.979(19) 8 d SP

loop_
_atom_site_aniso_label
_atom_site_aniso_U_11
_atom_site_aniso_U_22
_atom_site_aniso_U_33
_atom_site_aniso_U_23
_atom_site_aniso_U_13
_atom_site_aniso_U_12
Ba1 0.0300(4) 0.0300(4) 0.0174(5) 0.000 0.000 0.000
Ba2 0.0112(3) 0.0112(3) 0.0112(3) 0.000 0.000 0.000
Ge1 0.0122(4) 0.0136(4) 0.0122(4) 0.000 0.000 0.0004(3)
Al1 0.0122(4) 0.0136(4) 0.0122(4) 0.000 0.000 0.0004(3)
Ge2 0.0113(3) 0.0113(3) 0.0113(3) -0.0010(2) -0.0010(2) -0.0010(2)
Al2 0.0113(3) 0.0113(3) 0.0113(3) -0.0010(2) -0.0010(2) -0.0010(2)
Al3 0.010(2) 0.0076(15) 0.0076(15) 0.000 0.000 0.000

loop_
_atom_type_symbol
_atom_type_description
_atom_type_scat_dispersion_real
_atom_type_scat_dispersion_imag
_atom_type_scat_source
Ba Ba -0.3244 2.2819 'International Tables Vol C Tables 4.2.6.8 and 6.1.1.4'
Al Al 0.0645 0.0514 'International Tables Vol C Tables 4.2.6.8 and 6.1.1.4'
Ge Ge 0.1547 1.8001 'International Tables Vol C Tables 4.2.6.8 and 6.1.1.4'

loop_
_geom_angle_atom_site_label_1
_geom_angle_atom_site_label_2
_geom_angle_atom_site_label_3
_geom_angle
_geom_angle_site_symmetry_1
_geom_angle_site_symmetry_3
Ge1 Ba1 Al1 123.646(10) . 39_666
Ge1 Ba1 Al1 40.78(2) . 3
Al1 Ba1 Al1 162.00(2) 39_666 3
Ge1 Ba1 Ge1 123.646(10) . 39_666
Al1 Ba1 Ge1 0.000(19) 39_666 39_666
Al1 Ba1 Ge1 162.00(2) 3 39_666
Ge1 Ba1 Ge1 40.78(2) . 3
Al1 Ba1 Ge1 162.00(2) 39_666 3
Al1 Ba1 Ge1 0.00(3) 3 3
Ge1 Ba1 Ge1 162.00(2) 39_666 3
Ge1 Ba1 Al1 99.036(18) . 37_666
Al1 Ba1 Al1 40.78(2) 39_666 37_666
Al1 Ba1 Al1 123.646(10) 3 37_666
Ge1 Ba1 Al1 40.78(2) 39_666 37_666
Ge1 Ba1 Al1 123.646(10) 3 37_666
Ge1 Ba1 Ge1 99.036(18) . 37_666
Al1 Ba1 Ge1 40.78(2) 39_666 37_666
Al1 Ba1 Ge1 123.646(10) 3 37_666
Ge1 Ba1 Ge1 40.78(2) 39_666 37_666
Ge1 Ba1 Ge1 123.646(10) 3 37_666
Al1 Ba1 Ge1 0.00(3) 37_666 37_666
Ge1 Ba1 Ge1 162.00(2) . 13_455
Al1 Ba1 Ge1 69.46(2) 39_666 13_455
Al1 Ba1 Ge1 123.646(10) 3 13_455
Ge1 Ba1 Ge1 69.46(2) 39_666 13_455
Ge1 Ba1 Ge1 123.646(10) 3 13_455
Al1 Ba1 Ge1 83.794(17) 37_666 13_455
Ge1 Ba1 Ge1 83.794(17) 37_666 13_455
Ge1 Ba1 Al1 162.00(2) . 13_455
Al1 Ba1 Al1 69.46(2) 39_666 13_455
Al1 Ba1 Al1 123.646(10) 3 13_455
Ge1 Ba1 Al1 69.46(2) 39_666 13_455
Ge1 Ba1 Al1 123.646(10) 3 13_455
Al1 Ba1 Al1 83.794(17) 37_666 13_455
Ge1 Ba1 Al1 83.794(17) 37_666 13_455
Ge1 Ba1 Al1 0.000(19) 13_455 13_455
Ge1 Ba1 Ge1 83.793(17) . 25_565
Al1 Ba1 Ge1 123.646(10) 39_666 25_565
Al1 Ba1 Ge1 69.46(2) 3 25_565
Ge1 Ba1 Ge1 123.646(10) 39_666 25_565
Ge1 Ba1 Ge1 69.46(2) 3 25_565
Al1 Ba1 Ge1 162.00(2) 37_666 25_565
Ge1 Ba1 Ge1 162.00(2) 37_666 25_565
Ge1 Ba1 Ge1 99.036(18) 13_455 25_565
Al1 Ba1 Ge1 99.036(18) 13_455 25_565
Ge1 Ba1 Al1 83.793(17) . 25_565
Al1 Ba1 Al1 123.646(10) 39_666 25_565
Al1 Ba1 Al1 69.46(2) 3 25_565
Ge1 Ba1 Al1 123.646(10) 39_666 25_565
Ge1 Ba1 Al1 69.46(2) 3 25_565
Al1 Ba1 Al1 162.00(2) 37_666 25_565
Ge1 Ba1 Al1 162.00(2) 37_666 25_565
Ge1 Ba1 Al1 99.036(18) 13_455 25_565
Al1 Ba1 Al1 99.036(18) 13_455 25_565
Ge1 Ba1 Al1 0.00(3) 25_565 25_565
Al2 Ba2 Ge2 0.00(3) 25 25
Al2 Ba2 Al2 109.5 25 28
Ge2 Ba2 Al2 109.5 25 28
Al2 Ba2 Al2 70.5 25 4
Ge2 Ba2 Al2 70.5 25 4
Al2 Ba2 Al2 180.000(16) 28 4
Al2 Ba2 Ge2 109.5 25 28
Ge2 Ba2 Ge2 109.5 25 28
Al2 Ba2 Ge2 0.00(3) 28 28
Al2 Ba2 Ge2 180.00(3) 4 28
Al2 Ba2 Ge2 70.5 25 4
Ge2 Ba2 Ge2 70.5 25 4
Al2 Ba2 Ge2 180.000(16) 28 4
Al2 Ba2 Ge2 0.00(3) 4 4
Ge2 Ba2 Ge2 180.000(16) 28 4
Al2 Ba2 Al2 109.5 25 27
Ge2 Ba2 Al2 109.5 25 27
Al2 Ba2 Al2 109.5 28 27
Al2 Ba2 Al2 70.5 4 27
Ge2 Ba2 Al2 109.5 28 27
Ge2 Ba2 Al2 70.5 4 27
Al2 Ba2 Al2 70.5 25 3
Ge2 Ba2 Al2 70.5 25 3
Al2 Ba2 Al2 70.5 28 3
Al2 Ba2 Al2 109.5 4 3
Ge2 Ba2 Al2 70.5 28 3
Ge2 Ba2 Al2 109.5 4 3
Al2 Ba2 Al2 180.000(16) 27 3
Al2 Ba2 Al2 109.5 25 26
Ge2 Ba2 Al2 109.5 25 26
Al2 Ba2 Al2 109.5 28 26
Al2 Ba2 Al2 70.5 4 26
Ge2 Ba2 Al2 109.5 28 26
Ge2 Ba2 Al2 70.5 4 26
Al2 Ba2 Al2 109.5 27 26
Al2 Ba2 Al2 70.5 3 26
Al2 Ba2 Al2 70.5 25 2
Ge2 Ba2 Al2 70.5 25 2
Al2 Ba2 Al2 70.5 28 2
Al2 Ba2 Al2 109.5 4 2
Ge2 Ba2 Al2 70.5 28 2
Ge2 Ba2 Al2 109.5 4 2
Al2 Ba2 Al2 70.5 27 2
Al2 Ba2 Al2 109.5 3 2
Al2 Ba2 Al2 180.00(3) 26 2
Al2 Ba2 Ge2 109.5 25 27
Ge2 Ba2 Ge2 109.5 25 27
Al2 Ba2 Ge2 109.5 28 27
Al2 Ba2 Ge2 70.5 4 27
Ge2 Ba2 Ge2 109.5 28 27
Ge2 Ba2 Ge2 70.5 4 27
Al2 Ba2 Ge2 0.000(16) 27 27
Al2 Ba2 Ge2 180.00(5) 3 27
Al2 Ba2 Ge2 109.5 26 27
Al2 Ba2 Ge2 70.5 2 27
Al2 Ba2 Ge2 70.5 25 3
Ge2 Ba2 Ge2 70.5 25 3
Al2 Ba2 Ge2 70.5 28 3
Al2 Ba2 Ge2 109.5 4 3
Ge2 Ba2 Ge2 70.5 28 3
Ge2 Ba2 Ge2 109.5 4 3
Al2 Ba2 Ge2 180.000(16) 27 3
Al2 Ba2 Ge2 0.00(5) 3 3
Al2 Ba2 Ge2 70.5 26 3
Al2 Ba2 Ge2 109.5 2 3
Ge2 Ba2 Ge2 180.000(16) 27 3
Al2 Ge1 Ge2 0.00(2) 26 26
Al2 Ge1 Ge2 104.98(4) 26 .
Ge2 Ge1 Ge2 104.98(4) 26 .
Al2 Ge1 Al3 105.95(3) 26 .
Ge2 Ge1 Al3 105.95(3) 26 .
Ge2 Ge1 Al3 105.95(3) . .
Al2 Ge1 Al1 106.82(2) 26 3
Ge2 Ge1 Al1 106.82(2) 26 3
Ge2 Ge1 Al1 106.82(2) . 3
Al3 Ge1 Al1 124.800(16) . 3
Al2 Ge1 Ge1 106.82(2) 26 3
Ge2 Ge1 Ge1 106.82(2) 26 3
Ge2 Ge1 Ge1 106.82(2) . 3
Al3 Ge1 Ge1 124.800(16) . 3
Al1 Ge1 Ge1 0.00(3) 3 3
Al2 Ge1 Ba2 66.52(3) 26 .
Ge2 Ge1 Ba2 66.52(3) 26 .
Ge2 Ge1 Ba2 66.52(3) . .
Al3 Ge1 Ba2 165.96(3) . .
Al1 Ge1 Ba2 69.236(12) 3 .
Ge1 Ge1 Ba2 69.236(12) 3 .
Al2 Ge1 Ba1 175.20(2) 26 .
Ge2 Ge1 Ba1 175.20(2) 26 .
Ge2 Ge1 Ba1 79.373(13) . .
Al3 Ge1 Ba1 74.399(14) . .
Al1 Ge1 Ba1 69.609(11) 3 .
Ge1 Ge1 Ba1 69.609(11) 3 .
Ba2 Ge1 Ba1 114.151(14) . .
Al2 Ge1 Ba1 79.374(13) 26 25_565
Ge2 Ge1 Ba1 79.374(13) 26 25_565
Ge2 Ge1 Ba1 175.20(2) . 25_565
Al3 Ge1 Ba1 74.399(14) . 25_565
Al1 Ge1 Ba1 69.609(11) 3 25_565
Ge1 Ge1 Ba1 69.609(11) 3 25_565
Ba2 Ge1 Ba1 114.151(14) . 25_565
Ba1 Ge1 Ba1 96.207(17) . 25_565
Al2 Ge2 Ge2 0.00(5) 14 14
Al2 Ge2 Al1 108.40(3) 14 9
Ge2 Ge2 Al1 108.40(3) 14 9
Al2 Ge2 Al1 108.40(3) 14 5
Ge2 Ge2 Al1 108.40(3) 14 5
Al1 Ge2 Al1 110.52(3) 9 5
Al2 Ge2 Ge1 108.40(3) 14 5
Ge2 Ge2 Ge1 108.40(3) 14 5
Al1 Ge2 Ge1 110.52(3) 9 5
Al1 Ge2 Ge1 0.00(3) 5 5
Al2 Ge2 Ge1 108.40(3) 14 9
Ge2 Ge2 Ge1 108.40(3) 14 9
Al1 Ge2 Ge1 0.00(3) 9 9
Al1 Ge2 Ge1 110.52(3) 5 9
Ge1 Ge2 Ge1 110.52(3) 5 9
Al2 Ge2 Ge1 108.40(3) 14 .
Ge2 Ge2 Ge1 108.40(3) 14 .
Al1 Ge2 Ge1 110.52(3) 9 .
Al1 Ge2 Ge1 110.52(3) 5 .
Ge1 Ge2 Ge1 110.52(3) 5 .
Ge1 Ge2 Ge1 110.52(3) 9 .
Al2 Ge2 Ba2 180.00(7) 14 .
Ge2 Ge2 Ba2 180.00(7) 14 .
Al1 Ge2 Ba2 71.60(3) 9 .
Al1 Ge2 Ba2 71.60(3) 5 .
Ge1 Ge2 Ba2 71.60(3) 5 .
Ge1 Ge2 Ba2 71.60(3) 9 .
Ge1 Ge2 Ba2 71.60(3) . .
Ge1 Al3 Al1 109.007(16) . 19
Ge1 Al3 Ge1 109.007(16) . 19
Al1 Al3 Ge1 0.000(19) 19 19
Ge1 Al3 Al1 109.007(16) . 41_665
Al1 Al3 Al1 110.40(3) 19 41_665
Ge1 Al3 Al1 110.40(3) 19 41_665
Ge1 Al3 Al1 110.40(3) . 27_565
Al1 Al3 Al1 109.007(16) 19 27_565
Ge1 Al3 Al1 109.007(16) 19 27_565
Al1 Al3 Al1 109.007(16) 41_665 27_565
Ge1 Al3 Ge1 109.007(16) . 41_665
Al1 Al3 Ge1 110.40(3) 19 41_665
Ge1 Al3 Ge1 110.40(3) 19 41_665
Al1 Al3 Ge1 0.000(19) 41_665 41_665
Al1 Al3 Ge1 109.007(16) 27_565 41_665
Ge1 Al3 Ge1 110.40(3) . 27_565
Al1 Al3 Ge1 109.007(16) 19 27_565
Ge1 Al3 Ge1 109.007(16) 19 27_565
Al1 Al3 Ge1 109.007(16) 41_665 27_565
Al1 Al3 Ge1 0.00(3) 27_565 27_565
Ge1 Al3 Ge1 109.007(16) 41_665 27_565
Ge1 Al3 Ba1 169.799(16) . 33_665
Al1 Al3 Ba1 66.201(10) 19 33_665
Ge1 Al3 Ba1 66.201(10) 19 33_665
Al1 Al3 Ba1 66.201(10) 41_665 33_665
Al1 Al3 Ba1 79.798(16) 27_565 33_665
Ge1 Al3 Ba1 66.201(10) 41_665 33_665
Ge1 Al3 Ba1 79.798(16) 27_565 33_665
Ge1 Al3 Ba1 66.200(10) . 25_565
Al1 Al3 Ba1 169.798(16) 19 25_565
Ge1 Al3 Ba1 169.798(16) 19 25_565
Al1 Al3 Ba1 79.798(16) 41_665 25_565
Al1 Al3 Ba1 66.201(10) 27_565 25_565
Ge1 Al3 Ba1 79.798(16) 41_665 25_565
Ge1 Al3 Ba1 66.201(10) 27_565 25_565
Ba1 Al3 Ba1 120.0 33_665 25_565
Ge1 Al3 Ba1 66.200(10) . .
Al1 Al3 Ba1 79.798(16) 19 .
Ge1 Al3 Ba1 79.798(16) 19 .
Al1 Al3 Ba1 169.798(16) 41_665 .
Al1 Al3 Ba1 66.201(10) 27_565 .
Ge1 Al3 Ba1 169.798(16) 41_665 .
Ge1 Al3 Ba1 66.201(10) 27_565 .
Ba1 Al3 Ba1 120.0 33_665 .
Ba1 Al3 Ba1 90.0 25_565 .
Ge1 Al3 Ba1 79.799(16) . 9
Al1 Al3 Ba1 66.201(10) 19 9
Ge1 Al3 Ba1 66.201(10) 19 9
Al1 Al3 Ba1 66.201(10) 41_665 9
Al1 Al3 Ba1 169.798(16) 27_565 9
Ge1 Al3 Ba1 66.201(10) 41_665 9
Ge1 Al3 Ba1 169.798(16) 27_565 9
Ba1 Al3 Ba1 90.0 33_665 9
Ba1 Al3 Ba1 120.0 25_565 9
Ba1 Al3 Ba1 120.0 . 9

loop_
_geom_bond_atom_site_label_1
_geom_bond_atom_site_label_2
_geom_bond_distance
_geom_bond_site_symmetry_2
Ba1 Ge1 3.6276(5) .
Ba1 Al1 3.6276(5) 39_666
Ba1 Al1 3.6276(5) 3
Ba1 Ge1 3.6276(5) 39_666
Ba1 Ge1 3.6276(5) 3
Ba1 Al1 3.6276(5) 37_666
Ba1 Ge1 3.6276(5) 37_666
Ba1 Ge1 3.6276(5) 13_455
Ba1 Al1 3.6276(5) 13_455
Ba1 Ge1 3.6276(5) 25_565
Ba1 Al1 3.6276(5) 25_565
Ba2 Al2 3.4465(11) 25
Ba2 Ge2 3.4465(11) 25
Ba2 Al2 3.4465(11) 28
Ba2 Al2 3.4465(11) 4
Ba2 Ge2 3.4465(11) 28
Ba2 Ge2 3.4465(11) 4
Ba2 Al2 3.4465(11) 27
Ba2 Al2 3.4465(11) 3
Ba2 Al2 3.4465(11) 26
Ba2 Al2 3.4465(11) 2
Ba2 Ge2 3.4465(11) 27
Ba2 Ge2 3.4465(11) 3
Ge1 Al2 2.5085(6) 26
Ge1 Ge2 2.5085(6) 26
Ge1 Ge2 2.5085(6) .
Ge1 Al3 2.5166(7) .
Ge1 Al1 2.5280(14) 3
Ge1 Ge1 2.5280(14) 3
Ge1 Ba1 3.6276(5) 25_565
Ge2 Al2 2.461(2) 14
Ge2 Ge2 2.461(2) 14
Ge2 Al1 2.5085(6) 9
Ge2 Al1 2.5085(6) 5
Ge2 Ge1 2.5085(6) 5
Ge2 Ge1 2.5085(6) 9
Al3 Al1 2.5166(7) 19
Al3 Ge1 2.5166(7) 19
Al3 Al1 2.5166(7) 41_665
Al3 Al1 2.5166(7) 27_565
Al3 Ge1 2.5166(7) 41_665
Al3 Ge1 2.5166(7) 27_565
Al3 Ba1 3.81866(18) 33_665
Al3 Ba1 3.81866(18) 25_565
Al3 Ba1 3.81866(18) 9
